data_7008573
loop_
_publ_author_name
'Channa, Asif'
'Steed, Jonathan W.'

_publ_section_title
;
 Anion and cation binding by a pendant arm cyclam and its macrobicyclic
 derivatives.
;
_journal_issue 14
_journal_name_full 'Dalton transactions (Cambridge, England : 2003)'
_journal_page_first 2455
_journal_page_last 2461
_journal_paper_doi 10.1039/b504561d
_journal_year 2005
_chemical_formula_moiety 'C22 H50 B2 F8 N4 O4'
_chemical_formula_sum 'C22 H50 B2 F8 N4 O4'
_chemical_formula_weight 608.28
_chemical_name_common 3-tetrahydroxypropylcyclam
_chemical_name_systematic 3-tetrahydroxypropylcyclam
_space_group_IT_number 14
_symmetry_cell_setting monoclinic
_symmetry_space_group_name_Hall '-P 2ybc'
_symmetry_space_group_name_H-M 'P 1 21/c 1'
_atom_sites_solution_hydrogens geom
_atom_sites_solution_primary direct
_atom_sites_solution_secondary difmap
_audit_creation_method SHELXL-97
_cell_angle_alpha 90.0
_cell_angle_beta 103.732(4)
_cell_angle_gamma 90.0
_cell_formula_units_Z 2
_cell_length_a 10.8652(10)
_cell_length_b 11.9557(8)
_cell_length_c 11.4131(9)
_cell_measurement_temperature 120(2)
_cell_volume 1440.2(2)
_computing_cell_refinement DENZO-SMN
_computing_data_collection 'Nonius Collect'
_computing_data_reduction DENZO-SMN
_computing_molecular_graphics 'XSeed (Barbour, 1999)'
_computing_structure_refinement 'SHELXL-97 (Sheldrick, 1997)'
_computing_structure_solution 'SHELXS-97 (Sheldrick, 1990)'
_diffrn_ambient_temperature 120(2)
_diffrn_measured_fraction_theta_full 0.962
_diffrn_measured_fraction_theta_max 0.962
_diffrn_measurement_device_type KappaCCD
_diffrn_measurement_method '2o phi + omega scans 2s/o'
_diffrn_radiation_monochromator graphite
_diffrn_radiation_source 'fine-focus sealed tube'
_diffrn_radiation_type MoK\a
_diffrn_radiation_wavelength 0.71073
_diffrn_reflns_av_R_equivalents 0.0717
_diffrn_reflns_av_sigmaI/netI 0.0798
_diffrn_reflns_limit_h_max 14
_diffrn_reflns_limit_h_min -11
_diffrn_reflns_limit_k_max 15
_diffrn_reflns_limit_k_min -14
_diffrn_reflns_limit_l_max 12
_diffrn_reflns_limit_l_min -14
_diffrn_reflns_number 7921
_diffrn_reflns_theta_full 27.52
_diffrn_reflns_theta_max 27.52
_diffrn_reflns_theta_min 1.93
_exptl_absorpt_coefficient_mu 0.127
_exptl_absorpt_correction_T_max 0.7846
_exptl_absorpt_correction_T_min 0.7846
_exptl_absorpt_correction_type SCALEPACK
_exptl_crystal_colour colourless
_exptl_crystal_density_diffrn 1.403
_exptl_crystal_density_method 'not measured'
_exptl_crystal_description cube
_exptl_crystal_F_000 648
_exptl_crystal_size_max 2.00
_exptl_crystal_size_mid 2.00
_exptl_crystal_size_min 2.00
_refine_diff_density_max 0.272
_refine_diff_density_min -0.394
_refine_diff_density_rms 0.093
_refine_ls_extinction_coef 0.008(3)
_refine_ls_extinction_expression Fc^*^=kFc[1+0.001xFc^2^\l^3^/sin(2\q)]^-1/4^
_refine_ls_extinction_method SHELXL
_refine_ls_goodness_of_fit_ref 1.047
_refine_ls_hydrogen_treatment mixed
_refine_ls_matrix_type full
_refine_ls_number_parameters 188
_refine_ls_number_reflns 3193
_refine_ls_number_restraints 0
_refine_ls_restrained_S_all 1.047
_refine_ls_R_factor_all 0.0884
_refine_ls_R_factor_gt 0.0501
_refine_ls_shift/su_max 0.000
_refine_ls_shift/su_mean 0.000
_refine_ls_structure_factor_coef Fsqd
_refine_ls_weighting_details 'calc w=1/[\s^2^(Fo^2^)+(0.0693P)^2^+0.1995P] where P=(Fo^2^+2Fc^2^)/3'
_refine_ls_weighting_scheme calc
_refine_ls_wR_factor_gt 0.1238
_refine_ls_wR_factor_ref 0.1404
_reflns_number_gt 2177
_reflns_number_total 3193
_reflns_threshold_expression >2sigma(I)
_cod_data_source_file b504561d.txt
_cod_data_source_block d:\structs\asif\ac21\ac21
_cod_depositor_comments
;
The following automatic conversions were performed:
'_symmetry_cell_setting' value 'MONOCLINIC' changed to 'monoclinic'
according to '/home/saulius/struct/CIF-dictionaries/cif_core.dic'
dictionary named 'cif_core.dic' version 2.4.1 from 2010-06-29.

Automatic conversion script
Id: cif_fix_enum 1527 2010-12-29 10:47:43Z saulius 
;
_cod_original_sg_symbol_H-M P21/c
_cod_database_code 7008573

loop_
_symmetry_equiv_pos_as_xyz
'x, y, z'
'-x, y+1/2, -z+1/2'
'-x, -y, -z'
'x, -y-1/2, z-1/2'

loop_
_atom_site_label
_atom_site_type_symbol
_atom_site_fract_x
_atom_site_fract_y
_atom_site_fract_z
_atom_site_U_iso_or_equiv
_atom_site_adp_type
_atom_site_occupancy
_atom_site_symmetry_multiplicity
_atom_site_calc_flag
_atom_site_refinement_flags
_atom_site_disorder_assembly
_atom_site_disorder_group
F1 F 0.36030(14) 0.06888(10) 1.15175(11) 0.0502(4) Uani 1 1 d . . .
O1 O 0.38052(14) -0.40099(12) 0.48675(12) 0.0339(4) Uani 1 1 d . . .
H1 H 0.3585 -0.4430 0.5372 0.041 Uiso 1 1 calc R . .
N1 N 0.24550(14) -0.09218(12) 0.58944(14) 0.0202(4) Uani 1 1 d . . .
C1 C 0.47589(18) -0.32551(16) 0.54816(18) 0.0293(5) Uani 1 1 d . . .
H1A H 0.5497 -0.3285 0.5114 0.035 Uiso 1 1 calc R . .
H1B H 0.5046 -0.3480 0.6338 0.035 Uiso 1 1 calc R . .
B1 B 0.2998(2) 0.01244(18) 1.22842(18) 0.0242(5) Uani 1 1 d . . .
F2 F 0.25687(14) 0.08576(11) 1.30297(11) 0.0466(4) Uani 1 1 d . . .
O2 O 0.16520(12) -0.11321(10) 0.80552(12) 0.0265(3) Uani 1 1 d . . .
H2 H 0.2282 -0.1147 0.8647 0.032 Uiso 1 1 calc R . .
N2 N 0.14597(13) 0.11626(11) 0.64818(13) 0.0198(3) Uani 1 1 d . . .
C2 C 0.42432(18) -0.20730(16) 0.54055(18) 0.0283(5) Uani 1 1 d . . .
H2A H 0.3795 -0.1908 0.4562 0.034 Uiso 1 1 calc R . .
H2B H 0.4955 -0.1539 0.5642 0.034 Uiso 1 1 calc R . .
F3 F 0.38231(12) -0.06433(11) 1.29483(12) 0.0474(4) Uani 1 1 d . . .
C3 C 0.33347(17) -0.19152(15) 0.62257(17) 0.0235(4) Uani 1 1 d . . .
H3A H 0.2818 -0.2601 0.6197 0.028 Uiso 1 1 calc R . .
H3B H 0.3835 -0.1821 0.7066 0.028 Uiso 1 1 calc R . .
F4 F 0.19664(12) -0.04636(11) 1.15822(12) 0.0492(4) Uani 1 1 d . . .
C4 C 0.14226(17) -0.11038(15) 0.47778(16) 0.0215(4) Uani 1 1 d . . .
H4A H 0.1802 -0.1365 0.4119 0.026 Uiso 1 1 calc R . .
H4B H 0.0990 -0.0384 0.4525 0.026 Uiso 1 1 calc R . .
C5 C 0.31945(17) 0.01315(15) 0.58530(18) 0.0250(4) Uani 1 1 d . . .
H5A H 0.3595 0.0090 0.5160 0.030 Uiso 1 1 calc R . .
H5B H 0.3880 0.0182 0.6597 0.030 Uiso 1 1 calc R . .
C6 C 0.23917(17) 0.11843(15) 0.57372(17) 0.0243(4) Uani 1 1 d . . .
H6A H 0.2956 0.1838 0.5973 0.029 Uiso 1 1 calc R . .
H6B H 0.1940 0.1283 0.4882 0.029 Uiso 1 1 calc R . .
C7 C 0.05946(17) 0.21283(14) 0.61668(16) 0.0225(4) Uani 1 1 d . . .
H7A H 0.1097 0.2795 0.6059 0.027 Uiso 1 1 calc R . .
H7B H 0.0200 0.2281 0.6848 0.027 Uiso 1 1 calc R . .
C8 C -0.04548(17) 0.19580(14) 0.50215(16) 0.0215(4) Uani 1 1 d . . .
H8A H -0.0884 0.2680 0.4775 0.026 Uiso 1 1 calc R . .
H8B H -0.0076 0.1699 0.4361 0.026 Uiso 1 1 calc R . .
C9 C 0.20995(17) 0.12178(15) 0.77764(16) 0.0237(4) Uani 1 1 d . . .
H9A H 0.2360 0.2000 0.7987 0.028 Uiso 1 1 calc R . .
H9B H 0.2876 0.0754 0.7924 0.028 Uiso 1 1 calc R . .
C10 C 0.12718(18) 0.08184(15) 0.85938(16) 0.0255(4) Uani 1 1 d . . .
H10A H 0.0561 0.1350 0.8536 0.031 Uiso 1 1 calc R . .
H10B H 0.1778 0.0823 0.9439 0.031 Uiso 1 1 calc R . .
C11 C 0.07356(18) -0.03489(15) 0.82865(17) 0.0255(4) Uani 1 1 d . . .
H11A H 0.0398 -0.0630 0.8964 0.031 Uiso 1 1 calc R . .
H11B H 0.0021 -0.0304 0.7565 0.031 Uiso 1 1 calc R . .
H3 H 0.211(2) -0.0858(18) 0.651(2) 0.035(6) Uiso 1 1 d . . .

loop_
_atom_site_aniso_label
_atom_site_aniso_U_11
_atom_site_aniso_U_22
_atom_site_aniso_U_33
_atom_site_aniso_U_23
_atom_site_aniso_U_13
_atom_site_aniso_U_12
F1 0.0745(10) 0.0403(7) 0.0444(8) 0.0023(6) 0.0309(7) -0.0096(7)
O1 0.0355(8) 0.0322(8) 0.0321(8) -0.0004(6) 0.0043(7) -0.0050(6)
N1 0.0163(8) 0.0196(8) 0.0248(8) -0.0002(6) 0.0051(7) 0.0003(6)
C1 0.0224(10) 0.0297(10) 0.0341(10) -0.0055(9) 0.0036(8) 0.0032(8)
B1 0.0268(11) 0.0266(11) 0.0197(10) 0.0044(9) 0.0066(9) 0.0043(9)
F2 0.0648(9) 0.0413(7) 0.0378(7) -0.0064(6) 0.0203(7) 0.0034(7)
O2 0.0253(7) 0.0250(7) 0.0293(7) 0.0001(6) 0.0069(6) 0.0027(6)
N2 0.0186(8) 0.0188(7) 0.0215(7) -0.0002(6) 0.0035(6) 0.0004(6)
C2 0.0212(10) 0.0256(10) 0.0393(11) 0.0002(8) 0.0094(9) 0.0041(8)
F3 0.0402(8) 0.0540(8) 0.0463(8) 0.0165(6) 0.0070(6) 0.0128(6)
C3 0.0184(9) 0.0226(9) 0.0294(10) 0.0036(8) 0.0057(8) 0.0033(7)
F4 0.0305(7) 0.0572(8) 0.0578(8) -0.0191(7) 0.0066(6) -0.0015(6)
C4 0.0204(9) 0.0218(9) 0.0214(9) 0.0022(8) 0.0031(8) 0.0006(7)
C5 0.0217(10) 0.0206(9) 0.0340(10) -0.0018(8) 0.0093(8) -0.0044(8)
C6 0.0232(10) 0.0191(9) 0.0326(10) -0.0002(8) 0.0108(8) -0.0044(8)
C7 0.0221(9) 0.0182(9) 0.0257(9) -0.0006(7) 0.0028(8) 0.0004(7)
C8 0.0225(9) 0.0175(9) 0.0242(9) 0.0024(7) 0.0045(8) 0.0001(7)
C9 0.0218(9) 0.0198(9) 0.0264(10) -0.0046(8) -0.0005(8) -0.0017(8)
C10 0.0304(11) 0.0243(10) 0.0202(9) -0.0012(8) 0.0025(8) 0.0040(8)
C11 0.0234(10) 0.0282(10) 0.0258(9) 0.0022(8) 0.0080(8) 0.0044(8)

loop_
_atom_type_symbol
_atom_type_description
_atom_type_scat_dispersion_real
_atom_type_scat_dispersion_imag
_atom_type_scat_source
C C 0.0033 0.0016 'International Tables Vol C Tables 4.2.6.8 and 6.1.1.4'
H H 0.0000 0.0000 'International Tables Vol C Tables 4.2.6.8 and 6.1.1.4'
B B 0.0013 0.0007 'International Tables Vol C Tables 4.2.6.8 and 6.1.1.4'
N N 0.0061 0.0033 'International Tables Vol C Tables 4.2.6.8 and 6.1.1.4'
O O 0.0106 0.0060 'International Tables Vol C Tables 4.2.6.8 and 6.1.1.4'
F F 0.0171 0.0103 'International Tables Vol C Tables 4.2.6.8 and 6.1.1.4'

loop_
_geom_angle_atom_site_label_1
_geom_angle_atom_site_label_2
_geom_angle_atom_site_label_3
_geom_angle
_geom_angle_site_symmetry_1
_geom_angle_site_symmetry_3
_geom_angle_publ_flag
C4 N1 C5 113.14(14) . . ?
C4 N1 C3 113.48(13) . . ?
C5 N1 C3 110.79(14) . . ?
O1 C1 C2 110.26(16) . . ?
F3 B1 F2 110.83(16) . . ?
F3 B1 F1 109.10(16) . . ?
F2 B1 F1 111.13(17) . . ?
F3 B1 F4 107.92(17) . . ?
F2 B1 F4 109.26(16) . . ?
F1 B1 F4 108.52(16) . . ?
C6 N2 C9 110.64(14) . . ?
C6 N2 C7 109.35(13) . . ?
C9 N2 C7 109.23(13) . . ?
C1 C2 C3 111.39(16) . . ?
N1 C3 C2 113.94(14) . . ?
N1 C4 C8 111.93(14) . 3_556 ?
N1 C5 C6 113.41(14) . . ?
N2 C6 C5 113.30(14) . . ?
N2 C7 C8 113.92(14) . . ?
C4 C8 C7 111.23(15) 3_556 . ?
N2 C9 C10 113.18(15) . . ?
C9 C10 C11 113.40(15) . . ?
O2 C11 C10 113.35(15) . . ?

loop_
_geom_bond_atom_site_label_1
_geom_bond_atom_site_label_2
_geom_bond_distance
_geom_bond_site_symmetry_2
_geom_bond_publ_flag
F1 B1 1.388(2) . ?
O1 C1 1.426(2) . ?
N1 C4 1.500(2) . ?
N1 C5 1.501(2) . ?
N1 C3 1.515(2) . ?
C1 C2 1.515(3) . ?
B1 F3 1.378(2) . ?
B1 F2 1.378(2) . ?
B1 F4 1.402(3) . ?
O2 C11 1.436(2) . ?
N2 C6 1.469(2) . ?
N2 C9 1.478(2) . ?
N2 C7 1.478(2) . ?
C2 C3 1.525(3) . ?
C4 C8 1.522(2) 3_556 ?
C5 C6 1.519(2) . ?
C7 C8 1.531(2) . ?
C8 C4 1.522(2) 3_556 ?
C9 C10 1.518(3) . ?
C10 C11 1.521(3) . ?

loop_
_geom_hbond_atom_site_label_D
_geom_hbond_atom_site_label_H
_geom_hbond_atom_site_label_A
_geom_hbond_distance_DH
_geom_hbond_distance_HA
_geom_hbond_distance_DA
_geom_hbond_angle_DHA
_geom_hbond_site_symmetry_A
O1 H1 F1 0.84 1.99 2.7963(19) 160.3 4
O1 H1 F4 0.84 2.48 3.174(2) 140.0 4
O2 H2 O1 0.84 1.90 2.7356(19) 171.0 4_556
N1 H3 O2 0.88(2) 1.97(2) 2.816(2) 162(2) .
C5 H5A F2 0.99 2.59 3.249(2) 124.0 1_554
C6 H6B F2 0.99 2.42 3.165(2) 131.2 1_554
C2 H2A F3 0.99 2.39 3.223(2) 141.5 1_554
C5 H5A F3 0.99 2.74 3.659(2) 154.8 1_554

loop_
_geom_torsion_atom_site_label_1
_geom_torsion_atom_site_label_2
_geom_torsion_atom_site_label_3
_geom_torsion_atom_site_label_4
_geom_torsion
_geom_torsion_site_symmetry_1
_geom_torsion_site_symmetry_2
_geom_torsion_site_symmetry_3
_geom_torsion_site_symmetry_4
_geom_torsion_publ_flag
O1 C1 C2 C3 73.6(2) . . . . ?
C4 N1 C3 C2 73.46(19) . . . . ?
C5 N1 C3 C2 -55.1(2) . . . . ?
C1 C2 C3 N1 -160.12(15) . . . . ?
C5 N1 C4 C8 -162.95(15) . . . 3_556 ?
C3 N1 C4 C8 69.72(19) . . . 3_556 ?
C4 N1 C5 C6 61.1(2) . . . . ?
C3 N1 C5 C6 -170.18(15) . . . . ?
C9 N2 C6 C5 68.60(19) . . . . ?
C7 N2 C6 C5 -171.04(15) . . . . ?
N1 C5 C6 N2 40.8(2) . . . . ?
C6 N2 C7 C8 79.98(18) . . . . ?
C9 N2 C7 C8 -158.81(15) . . . . ?
N2 C7 C8 C4 70.44(19) . . . 3_556 ?
C6 N2 C9 C10 -160.85(14) . . . . ?
C7 N2 C9 C10 78.72(18) . . . . ?
N2 C9 C10 C11 54.4(2) . . . . ?
C9 C10 C11 O2 44.3(2) . . . . ?
